data_7703068
loop_
_publ_author_name
'Li, Na'
'Xue, Jin-Peng'
'Liu, Jing-Lin'
'Wang, Yao-Yao'
'Yao, Zi-Shuo'
'Tao, Jun'

_publ_section_title
;
 Switchable on-off spin-crossover properties of iron(ii) compounds by
 trimming intermolecular hydrogen bonds.
;
_journal_issue 4
_journal_name_full 'Dalton transactions (Cambridge, England : 2003)'
_journal_page_first 998
_journal_page_last 1001
_journal_paper_doi 10.1039/c9dt04685b
_journal_volume 49
_journal_year 2020
_chemical_formula_moiety 'C56 H32 Fe N10 S2, 3(C H4 O)'
_chemical_formula_sum 'C59 H44 Fe N10 O3 S2'
_chemical_formula_weight 1061.01
_chemical_name_systematic C59H42FeN10O3S2
_space_group_crystal_system orthorhombic
_space_group_IT_number 56
_space_group_name_Hall '-P 2ab 2ac'
_space_group_name_H-M_alt 'P c c n'
_atom_sites_solution_hydrogens geom
_atom_sites_solution_primary dual
_audit_creation_date 2019-11-12
_audit_creation_method
;
Olex2 1.2
(compiled 2018.05.29 svn.r3508 for OlexSys, GUI svn.r5506)
;
_audit_update_record
;
2019-11-15 deposited with the CCDC.	2019-12-30 downloaded from the CCDC.
;
_cell_angle_alpha 90
_cell_angle_beta 90
_cell_angle_gamma 90
_cell_formula_units_Z 4
_cell_length_a 11.9693(13)
_cell_length_b 24.7798(13)
_cell_length_c 16.7667(9)
_cell_measurement_reflns_used 6842
_cell_measurement_temperature 149.99(10)
_cell_measurement_theta_max 29.3340
_cell_measurement_theta_min 3.8820
_cell_volume 4973.0(7)
_computing_cell_refinement 'CrysAlisPro 1.171.39.29d (Rigaku OD, 2017)'
_computing_data_collection 'CrysAlisPro 1.171.39.29d (Rigaku OD, 2017)'
_computing_data_reduction 'CrysAlisPro 1.171.39.29d (Rigaku OD, 2017)'
_computing_molecular_graphics 'Olex2 (Dolomanov et al., 2009)'
_computing_publication_material 'Olex2 (Dolomanov et al., 2009)'
_computing_structure_refinement 'ShelXL (Sheldrick, 2015)'
_computing_structure_solution 'ShelXT (Sheldrick, 2015)'
_diffrn_ambient_environment N~2~
_diffrn_ambient_temperature 149.99(10)
_diffrn_detector 'CCD plate'
_diffrn_measured_fraction_theta_full 0.983
_diffrn_measured_fraction_theta_max 0.984
_diffrn_measurement_details
;
List of Runs (angles in degrees, time in seconds):

  # Type    Start    End  Width  t~exp~   \w     \q     \k     \f   Frames
#--------------------------------------------------------------------------
  1  \w      3.00  32.00   0.50  110.00    --    0.10  32.00-121.00   58
  2  \w    -46.00 -18.00   0.50  110.00    --    0.10 -32.00  79.00   56
  3  \w      8.00  35.00   0.50  110.00    --    0.10  38.00 120.00   54
  4  \w     49.00  90.00   0.50  110.00    --    0.10  38.00 120.00   82
  5  \w    -75.00  28.00   0.50  110.00    --    0.10 -77.00-120.00  206
  6  \w      1.00  28.00   0.50  110.00    --    0.10 -82.00  30.00   54
;
_diffrn_measurement_device 'four-circle diffractometer'
_diffrn_measurement_device_type 'XtaLAB AFC12 (RINC): Kappa single'
_diffrn_measurement_method '\w scans'
_diffrn_orient_matrix_type 'CrysAlisPro convention (1999,Acta A55,543-557)'
_diffrn_orient_matrix_UB_11 0.0229220000
_diffrn_orient_matrix_UB_12 -0.0262769000
_diffrn_orient_matrix_UB_13 0.0037267000
_diffrn_orient_matrix_UB_21 -0.0088865000
_diffrn_orient_matrix_UB_22 -0.0044875000
_diffrn_orient_matrix_UB_23 -0.0412985000
_diffrn_orient_matrix_UB_31 0.0539010000
_diffrn_orient_matrix_UB_32 0.0104752000
_diffrn_orient_matrix_UB_33 -0.0084014000
_diffrn_radiation_monochromator graphite
_diffrn_radiation_probe x-ray
_diffrn_radiation_type MoK\a
_diffrn_radiation_wavelength 0.71073
_diffrn_reflns_av_R_equivalents 0.1090
_diffrn_reflns_av_unetI/netI 0.0489
_diffrn_reflns_Laue_measured_fraction_full 0.983
_diffrn_reflns_Laue_measured_fraction_max 0.984
_diffrn_reflns_limit_h_max 14
_diffrn_reflns_limit_h_min -14
_diffrn_reflns_limit_k_max 30
_diffrn_reflns_limit_k_min -30
_diffrn_reflns_limit_l_max 20
_diffrn_reflns_limit_l_min -20
_diffrn_reflns_number 34594
_diffrn_reflns_point_group_measured_fraction_full 0.983
_diffrn_reflns_point_group_measured_fraction_max 0.984
_diffrn_reflns_theta_full 25.242
_diffrn_reflns_theta_max 26.369
_diffrn_reflns_theta_min 3.707
_diffrn_source 'fine-focus sealed X-ray tube'
_diffrn_source_type 'Enhance (Mo) X-ray Source'
_exptl_absorpt_coefficient_mu 0.447
_exptl_absorpt_correction_T_max 1.00000
_exptl_absorpt_correction_T_min 0.44484
_exptl_absorpt_correction_type multi-scan
_exptl_absorpt_process_details
;
CrysAlisPro 1.171.39.29d (Rigaku Oxford Diffraction, 2017)
Empirical absorption correction using spherical harmonics,
 implemented in SCALE3 ABSPACK scaling algorithm.
;
_exptl_crystal_colour 'metallic reddish red'
_exptl_crystal_colour_lustre metallic
_exptl_crystal_colour_modifier reddish
_exptl_crystal_colour_primary red
_exptl_crystal_density_diffrn 1.417
_exptl_crystal_description block
_exptl_crystal_F_000 2200
_exptl_crystal_preparation '1 absorbed methnol molecules.'
_exptl_crystal_recrystallization_method 'Reddish black crystals'
_exptl_crystal_size_max 0.3
_exptl_crystal_size_mid 0.3
_exptl_crystal_size_min 0.2
_refine_diff_density_max 1.295
_refine_diff_density_min -0.835
_refine_diff_density_rms 0.157
_refine_ls_extinction_method none
_refine_ls_goodness_of_fit_ref 1.214
_refine_ls_hydrogen_treatment constr
_refine_ls_matrix_type full
_refine_ls_number_parameters 348
_refine_ls_number_reflns 5011
_refine_ls_number_restraints 0
_refine_ls_restrained_S_all 1.214
_refine_ls_R_factor_all 0.1959
_refine_ls_R_factor_gt 0.1401
_refine_ls_shift/su_max 0.054
_refine_ls_shift/su_mean 0.002
_refine_ls_structure_factor_coef Fsqd
_refine_ls_weighting_details 'w=1/[\s^2^(Fo^2^)+102.5649P] where P=(Fo^2^+2Fc^2^)/3'
_refine_ls_weighting_scheme calc
_refine_ls_wR_factor_gt 0.2793
_refine_ls_wR_factor_ref 0.3159
_reflns_Friedel_coverage 0.000
_reflns_number_gt 3507
_reflns_number_total 5011
_reflns_threshold_expression 'I > 2\s(I)'
_cod_data_source_file c9dt04685b2.cif
_cod_data_source_block NewMeOH@150K
_cod_depositor_comments 'Adding full bibliography for 7703063--7703069.cif.'
_cod_database_code 7703068
_shelx_shelxl_version_number 2016/6
_shelx_space_group_comment
;
The symmetry employed for this shelxl refinement is uniquely defined
by the following loop, which should always be used as a source of
symmetry information in preference to the above space-group names.
They are only intended as comments.
;
_shelx_estimated_absorpt_t_max 0.916
_shelx_estimated_absorpt_t_min 0.877
_reflns_odcompleteness_completeness 99.05
_reflns_odcompleteness_iscentric 1
_reflns_odcompleteness_theta 26.32
_olex2_refinement_description
;
1. Fixed Uiso
 At 1.2 times of:
  All C(H) groups, All N(H) groups
 At 1.5 times of:
  All C(H,H,H) groups, All O(H) groups
2. Others
 Fixed Sof: H30A(0.5) H30B(0.5) H30C(0.5) O2(0.5) H2A(0.5)
3.a Aromatic/amide H refined with riding coordinates:
 N5(H5), C2(H2), C3(H3), C4(H4), C11(H11), C12(H12), C13(H13), C17(H17),
 C18(H18), C19(H19), C20(H20), C22(H22), C24(H24), C25(H25), C26(H26), C27(H27)
3.b Idealised Me refined as rotating group:
 C29(H29A,H29B,H29C), C30(H30A,H30B,H30C)
3.c Idealised tetrahedral OH refined as rotating group:
 O1(H1), O2(H2A)
;
_olex2_exptl_crystal_mounting_method 'coordinate bond'
_olex2_submission_special_instructions 'No special instructions were received'
_oxdiff_exptl_absorpt_empirical_details
;
Empirical correction (ABSPACK) includes:
- Absorption correction using spherical harmonics
- Frame scaling
;
_oxdiff_exptl_absorpt_empirical_full_max 1.406
_oxdiff_exptl_absorpt_empirical_full_min 0.673

loop_
_space_group_symop_operation_xyz
'x, y, z'
'-x+1/2, -y+1/2, z'
'-x, y+1/2, -z+1/2'
'x+1/2, -y, -z+1/2'
'-x, -y, -z'
'x-1/2, y-1/2, -z'
'x, -y-1/2, z-1/2'
'-x-1/2, y, z-1/2'

loop_
_atom_site_label
_atom_site_type_symbol
_atom_site_fract_x
_atom_site_fract_y
_atom_site_fract_z
_atom_site_U_iso_or_equiv
_atom_site_adp_type
_atom_site_occupancy
_atom_site_site_symmetry_order
_atom_site_calc_flag
_atom_site_refinement_flags_posn
_atom_site_refinement_flags_adp
_atom_site_refinement_flags_occupancy
_atom_site_disorder_assembly
_atom_site_disorder_group
Fe1 Fe 0.250000 0.250000 0.53682(11) 0.0258(4) Uani 1 2 d S T P . .
S1 S 0.4625(2) 0.17456(11) 0.32818(17) 0.0442(7) Uani 1 1 d . . . . .
N1 N 0.3268(7) 0.2093(3) 0.4535(5) 0.0308(17) Uani 1 1 d . . . . .
N2 N 0.3693(7) 0.3041(3) 0.5425(4) 0.0267(16) Uani 1 1 d . . . . .
N3 N 0.1851(6) 0.2941(3) 0.6218(4) 0.0227(15) Uani 1 1 d . . . . .
N4 N 0.4618(6) 0.4634(3) 0.7081(4) 0.0264(16) Uani 1 1 d . . . . .
N5 N 0.3031(6) 0.4555(3) 0.7759(4) 0.0263(16) Uani 1 1 d . . . . .
H5 H 0.251541 0.461902 0.810417 0.032 Uiso 1 1 calc R . . . .
C1 C 0.3814(7) 0.1944(4) 0.4015(5) 0.0283(19) Uani 1 1 d . . . . .
C2 C 0.4648(9) 0.3059(4) 0.5016(5) 0.033(2) Uani 1 1 d . . . . .
H2 H 0.475815 0.280886 0.460930 0.040 Uiso 1 1 calc R . . . .
C3 C 0.5503(8) 0.3442(4) 0.5172(6) 0.035(2) Uani 1 1 d . . . . .
H3 H 0.618290 0.342314 0.490423 0.042 Uiso 1 1 calc R . . . .
C4 C 0.5310(8) 0.3842(4) 0.5728(5) 0.029(2) Uani 1 1 d . . . . .
H4 H 0.584708 0.410547 0.582451 0.035 Uiso 1 1 calc R . . . .
C5 C 0.4302(7) 0.3848(3) 0.6142(5) 0.0233(18) Uani 1 1 d . . . . .
C6 C 0.3512(8) 0.3431(3) 0.5978(5) 0.0227(18) Uani 1 1 d . . . . .
C7 C 0.2515(7) 0.3381(3) 0.6419(4) 0.0194(16) Uani 1 1 d . . . . .
C8 C 0.2235(7) 0.3737(3) 0.7034(5) 0.0219(18) Uani 1 1 d . . . . .
C9 C 0.3009(7) 0.4161(3) 0.7179(5) 0.0218(17) Uani 1 1 d . . . . .
C10 C 0.3994(7) 0.4216(3) 0.6770(5) 0.0226(17) Uani 1 1 d . . . . .
C11 C 0.1257(7) 0.3634(4) 0.7487(5) 0.0289(19) Uani 1 1 d . . . . .
H11 H 0.105103 0.386766 0.789532 0.035 Uiso 1 1 calc R . . . .
C12 C 0.0610(7) 0.3184(3) 0.7319(5) 0.0262(19) Uani 1 1 d . . . . .
H12 H -0.001850 0.309797 0.761948 0.031 Uiso 1 1 calc R . . . .
C13 C 0.0960(8) 0.2857(4) 0.6657(5) 0.030(2) Uani 1 1 d . . . . .
H13 H 0.051843 0.256041 0.652930 0.036 Uiso 1 1 calc R . . . .
C14 C 0.4018(7) 0.4824(4) 0.7687(5) 0.0256(18) Uani 1 1 d . . . . .
C15 C 0.4351(7) 0.5258(3) 0.8240(5) 0.0238(17) Uani 1 1 d . . . . .
C16 C 0.3722(8) 0.5737(3) 0.8287(6) 0.030(2) Uani 1 1 d . . . . .
C17 C 0.2846(8) 0.5860(4) 0.7746(6) 0.038(2) Uani 1 1 d . . . . .
H17 H 0.265681 0.561057 0.735343 0.045 Uiso 1 1 calc R . . . .
C18 C 0.2281(10) 0.6332(4) 0.7788(8) 0.050(3) Uani 1 1 d . . . . .
H18 H 0.172074 0.640491 0.741876 0.060 Uiso 1 1 calc R . . . .
C19 C 0.2530(9) 0.6715(4) 0.8384(7) 0.046(3) Uani 1 1 d . . . . .
H19 H 0.212534 0.703455 0.841169 0.055 Uiso 1 1 calc R . . . .
C20 C 0.3358(9) 0.6617(4) 0.8916(7) 0.043(3) Uani 1 1 d . . . . .
H20 H 0.351221 0.686966 0.931157 0.051 Uiso 1 1 calc R . . . .
C21 C 0.3998(7) 0.6130(3) 0.8875(6) 0.0277(19) Uani 1 1 d . . . . .
C22 C 0.4884(9) 0.6037(4) 0.9392(5) 0.036(2) Uani 1 1 d . . . . .
H22 H 0.504768 0.629320 0.978037 0.043 Uiso 1 1 calc R . . . .
C23 C 0.5544(8) 0.5566(4) 0.9343(5) 0.031(2) Uani 1 1 d . . . . .
C24 C 0.6473(8) 0.5470(5) 0.9861(5) 0.038(2) Uani 1 1 d . . . . .
H24 H 0.668187 0.573326 1.022782 0.046 Uiso 1 1 calc R . . . .
C25 C 0.7052(8) 0.5002(5) 0.9823(6) 0.042(3) Uani 1 1 d . . . . .
H25 H 0.764311 0.494288 1.017294 0.051 Uiso 1 1 calc R . . . .
C26 C 0.6768(9) 0.4601(5) 0.9258(6) 0.040(2) Uani 1 1 d . . . . .
H26 H 0.717898 0.428306 0.923297 0.048 Uiso 1 1 calc R . . . .
C27 C 0.5892(7) 0.4678(4) 0.8747(5) 0.030(2) Uani 1 1 d . . . . .
H27 H 0.570535 0.440679 0.838825 0.036 Uiso 1 1 calc R . . . .
C28 C 0.5261(7) 0.5164(3) 0.8752(5) 0.0235(17) Uani 1 1 d . . . . .
O1 O 0.6203(6) 0.5201(3) 0.6335(4) 0.0346(15) Uani 1 1 d . . . . .
H1 H 0.579843 0.508998 0.669344 0.052 Uiso 1 1 calc GR . . . .
C29 C 0.5584(10) 0.5525(4) 0.5820(6) 0.044(3) Uani 1 1 d . . . . .
H29A H 0.547682 0.534021 0.532314 0.066 Uiso 1 1 calc GR . . . .
H29B H 0.597708 0.585703 0.572720 0.066 Uiso 1 1 calc GR . . . .
H29C H 0.487021 0.560217 0.605580 0.066 Uiso 1 1 calc GR . . . .
C30 C 0.750000 0.250000 0.3743(12) 0.078(6) Uani 1 2 d S T P . .
H30A H 0.783726 0.249391 0.322315 0.117 Uiso 0.5 1 calc GR . . A -1
H30B H 0.674879 0.263279 0.370097 0.117 Uiso 0.5 1 calc GR . . A -1
H30C H 0.749020 0.214133 0.395888 0.117 Uiso 0.5 1 calc GR . . A -1
O2 O 0.8124(17) 0.2842(12) 0.4250(12) 0.104(9) Uani 0.5 1 d . . . B -1
H2A H 0.863359 0.298113 0.399651 0.156 Uiso 0.5 1 calc GR . . B -1

loop_
_atom_site_aniso_label
_atom_site_aniso_U_11
_atom_site_aniso_U_22
_atom_site_aniso_U_33
_atom_site_aniso_U_23
_atom_site_aniso_U_13
_atom_site_aniso_U_12
Fe1 0.0303(10) 0.0216(8) 0.0255(9) 0.000 0.000 0.0004(8)
S1 0.0435(16) 0.0514(16) 0.0377(14) -0.0107(12) 0.0059(12) 0.0047(12)
N1 0.038(5) 0.023(4) 0.031(4) 0.003(3) -0.004(4) 0.001(3)
N2 0.037(4) 0.017(3) 0.026(4) 0.000(3) 0.007(3) 0.003(3)
N3 0.020(4) 0.022(3) 0.026(4) 0.000(3) -0.004(3) 0.001(3)
N4 0.035(4) 0.022(3) 0.022(4) -0.005(3) -0.002(3) -0.004(3)
N5 0.022(4) 0.029(4) 0.028(4) -0.006(3) -0.003(3) 0.002(3)
C1 0.022(5) 0.036(5) 0.027(5) 0.004(4) -0.001(4) 0.008(4)
C2 0.048(6) 0.029(5) 0.022(4) -0.007(4) 0.001(4) -0.004(4)
C3 0.029(5) 0.036(5) 0.039(6) -0.006(4) 0.002(4) -0.003(4)
C4 0.027(5) 0.031(5) 0.030(5) -0.006(4) -0.001(4) -0.009(4)
C5 0.023(4) 0.025(4) 0.022(4) 0.000(3) -0.001(3) 0.002(3)
C6 0.032(5) 0.021(4) 0.015(4) -0.004(3) -0.010(3) 0.004(3)
C7 0.026(4) 0.015(3) 0.017(4) -0.001(3) -0.006(3) 0.002(3)
C8 0.024(5) 0.025(4) 0.017(4) 0.002(3) -0.007(3) 0.002(3)
C9 0.026(4) 0.018(4) 0.022(4) -0.004(3) -0.004(4) 0.002(3)
C10 0.023(4) 0.024(4) 0.020(4) 0.000(3) -0.009(3) 0.000(3)
C11 0.022(5) 0.039(5) 0.026(4) -0.007(4) -0.001(4) -0.003(4)
C12 0.018(4) 0.033(4) 0.028(5) -0.001(4) 0.003(3) -0.001(3)
C13 0.030(5) 0.028(4) 0.032(5) 0.001(4) -0.008(4) 0.001(4)
C14 0.020(4) 0.034(5) 0.023(4) 0.002(3) -0.003(3) 0.000(4)
C15 0.025(4) 0.024(4) 0.023(4) -0.002(3) 0.003(4) -0.003(3)
C16 0.031(5) 0.019(4) 0.039(5) 0.000(4) -0.004(4) -0.004(4)
C17 0.040(6) 0.027(5) 0.046(6) 0.002(4) -0.001(5) 0.000(4)
C18 0.049(7) 0.032(5) 0.069(8) 0.015(5) -0.014(6) 0.001(5)
C19 0.031(5) 0.029(5) 0.076(8) -0.007(5) 0.021(6) -0.002(5)
C20 0.038(6) 0.031(5) 0.059(7) -0.012(5) 0.020(5) -0.017(4)
C21 0.019(4) 0.027(4) 0.038(5) -0.007(4) 0.003(4) -0.005(3)
C22 0.045(6) 0.040(5) 0.022(4) -0.013(4) 0.005(4) -0.018(5)
C23 0.025(5) 0.042(5) 0.025(4) -0.001(4) 0.006(4) -0.012(4)
C24 0.031(5) 0.061(7) 0.021(4) -0.005(4) 0.000(4) -0.014(5)
C25 0.022(5) 0.081(8) 0.024(5) 0.002(5) -0.009(4) -0.014(5)
C26 0.032(6) 0.062(7) 0.026(5) 0.004(5) 0.004(4) -0.002(5)
C27 0.020(4) 0.044(5) 0.026(4) 0.001(4) 0.000(4) -0.003(4)
C28 0.021(4) 0.027(4) 0.022(4) 0.002(3) 0.005(3) -0.006(3)
O1 0.038(4) 0.043(4) 0.023(3) 0.002(3) -0.001(3) -0.008(3)
C29 0.050(7) 0.043(6) 0.040(6) -0.001(5) -0.003(5) -0.003(5)
C30 0.080(15) 0.097(16) 0.058(12) 0.000 0.000 -0.034(13)
O2 0.052(13) 0.21(3) 0.054(12) -0.027(15) 0.023(10) -0.051(15)

loop_
_atom_type_symbol
_atom_type_description
_atom_type_scat_dispersion_real
_atom_type_scat_dispersion_imag
_atom_type_scat_source
C C 0.0033 0.0016 'International Tables Vol C Tables 4.2.6.8 and 6.1.1.4'
H H 0.0000 0.0000 'International Tables Vol C Tables 4.2.6.8 and 6.1.1.4'
Fe Fe 0.3463 0.8444 'International Tables Vol C Tables 4.2.6.8 and 6.1.1.4'
N N 0.0061 0.0033 'International Tables Vol C Tables 4.2.6.8 and 6.1.1.4'
O O 0.0106 0.0060 'International Tables Vol C Tables 4.2.6.8 and 6.1.1.4'
S S 0.1246 0.1234 'International Tables Vol C Tables 4.2.6.8 and 6.1.1.4'

loop_
_geom_angle_atom_site_label_1
_geom_angle_atom_site_label_2
_geom_angle_atom_site_label_3
_geom_angle
_geom_angle_site_symmetry_1
_geom_angle_site_symmetry_3
N1 Fe1 N1 88.6(4) . 2
N1 Fe1 N2 91.4(3) . 2
N1 Fe1 N2 92.6(3) 2 2
N1 Fe1 N2 92.6(3) . .
N1 Fe1 N2 91.4(3) 2 .
N1 Fe1 N3 175.1(3) . .
N1 Fe1 N3 92.6(3) . 2
N1 Fe1 N3 175.1(3) 2 2
N1 Fe1 N3 92.6(3) 2 .
N2 Fe1 N2 174.4(4) . 2
N3 Fe1 N2 82.6(3) 2 2
N3 Fe1 N2 93.3(3) 2 .
N3 Fe1 N2 93.3(3) . 2
N3 Fe1 N2 82.6(3) . .
N3 Fe1 N3 86.5(4) . 2
C1 N1 Fe1 167.2(8) . .
C2 N2 Fe1 128.4(6) . .
C2 N2 C6 117.8(8) . .
C6 N2 Fe1 113.8(6) . .
C7 N3 Fe1 112.8(6) . .
C13 N3 Fe1 130.0(6) . .
C13 N3 C7 116.9(7) . .
C14 N4 C10 105.2(7) . .
C14 N5 C9 107.4(7) . .
N1 C1 S1 178.1(9) . .
N2 C2 C3 123.0(8) . .
C4 C3 C2 118.9(9) . .
C3 C4 C5 119.3(8) . .
C4 C5 C6 118.1(8) . .
C4 C5 C10 126.4(8) . .
C6 C5 C10 115.4(8) . .
N2 C6 C5 122.8(8) . .
N2 C6 C7 115.5(7) . .
C7 C6 C5 121.6(7) . .
N3 C7 C6 115.2(7) . .
N3 C7 C8 122.5(8) . .
C8 C7 C6 122.3(7) . .
C7 C8 C9 115.9(8) . .
C7 C8 C11 118.6(8) . .
C11 C8 C9 125.4(8) . .
N5 C9 C8 131.0(8) . .
C10 C9 N5 105.4(7) . .
C10 C9 C8 123.3(7) . .
N4 C10 C5 127.8(8) . .
C9 C10 N4 110.6(7) . .
C9 C10 C5 121.5(7) . .
C12 C11 C8 119.8(8) . .
C11 C12 C13 116.6(8) . .
N3 C13 C12 125.5(8) . .
N4 C14 N5 111.3(8) . .
N4 C14 C15 126.3(8) . .
N5 C14 C15 122.3(8) . .
C16 C15 C14 120.3(8) . .
C28 C15 C14 118.1(7) . .
C28 C15 C16 121.4(8) . .
C15 C16 C17 122.7(8) . .
C15 C16 C21 119.4(8) . .
C17 C16 C21 117.9(8) . .
C18 C17 C16 121.4(10) . .
C17 C18 C19 120.9(11) . .
C20 C19 C18 120.1(10) . .
C19 C20 C21 120.6(9) . .
C16 C21 C20 119.0(9) . .
C22 C21 C16 119.8(8) . .
C22 C21 C20 121.2(9) . .
C21 C22 C23 121.8(8) . .
C22 C23 C24 122.4(9) . .
C22 C23 C28 118.6(8) . .
C24 C23 C28 118.9(9) . .
C25 C24 C23 120.8(9) . .
C24 C25 C26 120.7(9) . .
C27 C26 C25 120.4(10) . .
C26 C27 C28 121.6(9) . .
C15 C28 C23 119.0(8) . .
C15 C28 C27 123.4(8) . .
C27 C28 C23 117.6(8) . .

loop_
_geom_bond_atom_site_label_1
_geom_bond_atom_site_label_2
_geom_bond_distance
_geom_bond_site_symmetry_2
Fe1 N1 1.954(8) .
Fe1 N1 1.954(8) 2
Fe1 N2 1.962(7) 2
Fe1 N2 1.962(7) .
Fe1 N3 1.956(7) .
Fe1 N3 1.956(7) 2
S1 C1 1.642(9) .
N1 C1 1.150(11) .
N2 C2 1.334(12) .
N2 C6 1.355(10) .
N3 C7 1.390(10) .
N3 C13 1.313(11) .
N4 C10 1.378(10) .
N4 C14 1.330(11) .
N5 C9 1.379(10) .
N5 C14 1.362(11) .
C2 C3 1.421(13) .
C3 C4 1.381(12) .
C4 C5 1.391(12) .
C5 C6 1.428(12) .
C5 C10 1.442(11) .
C6 C7 1.409(12) .
C7 C8 1.399(11) .
C8 C9 1.421(11) .
C8 C11 1.418(12) .
C9 C10 1.371(12) .
C11 C12 1.388(12) .
C12 C13 1.436(12) .
C14 C15 1.477(11) .
C15 C16 1.407(12) .
C15 C28 1.406(12) .
C16 C17 1.420(13) .
C16 C21 1.424(12) .
C17 C18 1.354(14) .
C18 C19 1.409(15) .
C19 C20 1.355(16) .
C20 C21 1.433(13) .
C21 C22 1.388(13) .
C22 C23 1.412(14) .
C23 C24 1.431(13) .
C23 C28 1.446(12) .
C24 C25 1.353(16) .
C25 C26 1.415(14) .
C26 C27 1.366(13) .
C27 C28 1.420(12) .
O1 C29 1.393(12) .
C30 O2 1.41(2) .
